data_7115469
loop_
_publ_author_name
'Marc A. Little'
'Samantha Y. Chong'
'Marc Schmidtmann'
'Tom Hasell'
'Andrew I. Cooper'

_publ_section_title
;
 Guest control of structure in porous organic cages
;
_journal_name_full Chem.Commun.
_journal_page_first 9465
_journal_paper_doi 10.1039/C4cc04158E
_journal_volume 50
_journal_year 2014
_chemical_formula_moiety 'C72 H84 N12'
_chemical_formula_sum 'C72 H84 N12'
_chemical_formula_weight 1117.51
_chemical_name_systematic
; 
 ? 
;
_space_group_IT_number 143
_symmetry_cell_setting trigonal
_symmetry_space_group_name_Hall 'P 3'
_symmetry_space_group_name_H-M 'P 3'
_atom_sites_solution_hydrogens geom
_atom_sites_solution_primary direct
_atom_sites_solution_secondary difmap
_audit_creation_method SHELXL-97
_cell_angle_alpha 90.00
_cell_angle_beta 90.00
_cell_angle_gamma 120.00
_cell_formula_units_Z 3
_cell_length_a 25.1483(15)
_cell_length_b 25.1483(15)
_cell_length_c 11.0268(7)
_cell_measurement_reflns_used 8881
_cell_measurement_temperature 300(2)
_cell_measurement_theta_max 20.367
_cell_measurement_theta_min 2.456
_cell_volume 6039.5(6)
_computing_cell_refinement 'Bruker AXS SAINT V7.68A'
_computing_data_collection 'CrystalClear-SM Expert 2.1 (Rigaku, 2011)'
_computing_data_reduction 'Bruker AXS SAINT V7.68A'
_computing_structure_refinement 'SHELXL (Sheldrick, 2008)'
_computing_structure_solution 'SHELXD (Sheldrick, 2008)'
_diffrn_ambient_temperature 300(2)
_diffrn_detector_area_resol_mean 28.5714
_diffrn_measured_fraction_theta_full 0.996
_diffrn_measured_fraction_theta_max 0.996
_diffrn_measurement_device_type 'Rigaku Saturn724+ (2x2 bin mode)'
_diffrn_measurement_method 'profile data from \w-scans'
_diffrn_radiation_monochromator confocal
_diffrn_radiation_source 'rotating anode'
_diffrn_radiation_type MoK\a
_diffrn_radiation_wavelength 0.71073
_diffrn_reflns_av_R_equivalents 0.0709
_diffrn_reflns_av_sigmaI/netI 0.0568
_diffrn_reflns_limit_h_max 25
_diffrn_reflns_limit_h_min -24
_diffrn_reflns_limit_k_max 25
_diffrn_reflns_limit_k_min -25
_diffrn_reflns_limit_l_max 8
_diffrn_reflns_limit_l_min -11
_diffrn_reflns_number 36665
_diffrn_reflns_theta_full 20.92
_diffrn_reflns_theta_max 20.92
_diffrn_reflns_theta_min 0.93
_exptl_absorpt_coefficient_mu 0.055
_exptl_absorpt_correction_T_max 0.7446
_exptl_absorpt_correction_T_min 0.4973
_exptl_absorpt_correction_type multi-scan
_exptl_absorpt_process_details 'SADABS 2008/1 (Sheldrick, 2008)'
_exptl_crystal_colour colourless
_exptl_crystal_density_diffrn 0.922
_exptl_crystal_density_method 'not measured'
_exptl_crystal_description needle
_exptl_crystal_F_000 1800
_exptl_crystal_size_max 0.427
_exptl_crystal_size_mid 0.189
_exptl_crystal_size_min 0.156
_refine_diff_density_max 0.237
_refine_diff_density_min -0.204
_refine_diff_density_rms 0.047
_refine_ls_abs_structure_details 'Flack H D (1983), Acta Cryst. A39, 876-881'
_refine_ls_abs_structure_Flack -1(3)
_refine_ls_extinction_method none
_refine_ls_goodness_of_fit_ref 1.065
_refine_ls_hydrogen_treatment constr
_refine_ls_matrix_type full
_refine_ls_number_parameters 757
_refine_ls_number_reflns 7893
_refine_ls_number_restraints 1
_refine_ls_restrained_S_all 1.065
_refine_ls_R_factor_all 0.0959
_refine_ls_R_factor_gt 0.0689
_refine_ls_shift/su_max 0.000
_refine_ls_shift/su_mean 0.000
_refine_ls_structure_factor_coef Fsqd
_refine_ls_weighting_details 'calc w=1/[\s^2^(Fo^2^)+(0.1005P)^2^+1.7246P] where P=(Fo^2^+2Fc^2^)/3'
_refine_ls_weighting_scheme calc
_refine_ls_wR_factor_gt 0.1683
_refine_ls_wR_factor_ref 0.1884
_reflns_number_gt 6054
_reflns_number_total 7893
_reflns_threshold_expression >2sigma(I)
_cod_data_source_file c4cc04158e2.cif
_cod_data_source_block Cage3_R_beta_300K
_cod_original_cell_volume 6039.4(6)
_cod_database_code 7115469

loop_
_symmetry_equiv_pos_as_xyz
'x, y, z'
'-y, x-y, z'
'-x+y, -x, z'

loop_
_atom_site_label
_atom_site_type_symbol
_atom_site_fract_x
_atom_site_fract_y
_atom_site_fract_z
_atom_site_U_iso_or_equiv
_atom_site_adp_type
_atom_site_occupancy
_atom_site_symmetry_multiplicity
_atom_site_calc_flag
_atom_site_refinement_flags
N1 N 0.4969(2) 0.2367(3) 1.3323(4) 0.0735(13) Uani 1 1 d .
N2 N 0.4248(2) 0.2035(3) 1.1118(5) 0.0795(15) Uani 1 1 d .
N3 N 0.5187(2) 0.1184(2) 0.6447(4) 0.0704(13) Uani 1 1 d .
N4 N 0.4992(2) 0.3582(2) 0.6219(5) 0.0685(13) Uani 1 1 d .
N5 N 0.3639(3) 0.5367(2) 1.0391(4) 0.0730(14) Uani 1 1 d .
N6 N 0.3662(3) 0.4818(3) 0.8111(5) 0.0810(15) Uani 1 1 d .
N7 N 0.5078(3) 0.6441(3) 0.3461(5) 0.0851(16) Uani 1 1 d .
N8 N 0.2234(3) 0.4526(2) 0.3184(5) 0.0802(15) Uani 1 1 d .
N9 N 0.1334(2) 0.1573(2) 0.5614(5) 0.0745(14) Uani 1 1 d .
N10 N 0.1991(3) 0.2166(2) 0.3414(6) 0.0840(15) Uani 1 1 d .
N11 N 0.2123(3) 0.0809(3) -0.1404(6) 0.0923(17) Uani 1 1 d .
N12 N 0.0496(3) 0.2102(3) -0.1242(5) 0.0893(16) Uani 1 1 d .
C1 C 0.6467(3) 0.3752(3) 1.3255(5) 0.0642(15) Uani 1 1 d .
H1 H 0.6335 0.4038 1.3263 0.077 Uiso 1 1 calc R
C2 C 0.6041(3) 0.3141(3) 1.3249(5) 0.0609(14) Uani 1 1 d .
C3 C 0.5385(3) 0.2928(3) 1.3239(5) 0.0662(15) Uani 1 1 d .
H3 H 0.5263 0.3220 1.3166 0.079 Uiso 1 1 calc R
C4 C 0.4323(3) 0.2216(3) 1.3268(5) 0.0746(17) Uani 1 1 d .
H4 H 0.4306 0.2587 1.3068 0.090 Uiso 1 1 calc R
C5 C 0.4000(3) 0.1741(3) 1.2293(5) 0.0784(18) Uani 1 1 d .
H5 H 0.4075 0.1397 1.2409 0.094 Uiso 1 1 calc R
C6 C 0.3314(3) 0.1506(4) 1.2272(7) 0.121(3) Uani 1 1 d .
H6A H 0.3118 0.1175 1.1688 0.145 Uiso 1 1 calc R
H6B H 0.3242 0.1834 1.2021 0.145 Uiso 1 1 calc R
C7 C 0.3029(4) 0.1272(5) 1.3537(10) 0.150(4) Uani 1 1 d .
H7A H 0.2596 0.1147 1.3519 0.180 Uiso 1 1 calc R
H7B H 0.3065 0.0919 1.3758 0.180 Uiso 1 1 calc R
C8 C 0.3347(4) 0.1764(6) 1.4443(8) 0.147(4) Uani 1 1 d .
H8A H 0.3166 0.1614 1.5235 0.177 Uiso 1 1 calc R
H8B H 0.3292 0.2109 1.4238 0.177 Uiso 1 1 calc R
C9 C 0.4034(3) 0.1981(4) 1.4497(6) 0.109(3) Uani 1 1 d .
H9A H 0.4231 0.2305 1.5095 0.131 Uiso 1 1 calc R
H9B H 0.4092 0.1642 1.4740 0.131 Uiso 1 1 calc R
C10 C 0.4458(3) 0.1805(3) 1.0396(7) 0.0803(18) Uani 1 1 d .
H10 H 0.4464 0.1452 1.0623 0.096 Uiso 1 1 calc R
C11 C 0.4699(3) 0.2077(3) 0.9191(5) 0.0703(16) Uani 1 1 d .
C12 C 0.4888(3) 0.1787(3) 0.8373(6) 0.0768(18) Uani 1 1 d .
H12 H 0.4874 0.1424 0.8601 0.092 Uiso 1 1 calc R
C13 C 0.5099(3) 0.2024(3) 0.7216(5) 0.0680(16) Uani 1 1 d .
C14 C 0.5121(3) 0.2568(3) 0.6913(5) 0.0696(16) Uani 1 1 d .
H14 H 0.5276 0.2744 0.6159 0.084 Uiso 1 1 calc R
C15 C 0.4919(3) 0.2860(3) 0.7703(5) 0.0701(16) Uani 1 1 d .
C16 C 0.4711(3) 0.2611(3) 0.8832(6) 0.0744(17) Uani 1 1 d .
H16 H 0.4576 0.2804 0.9367 0.089 Uiso 1 1 calc R
C17 C 0.5276(3) 0.1717(3) 0.6322(5) 0.0679(16) Uani 1 1 d .
H17 H 0.5465 0.1929 0.5615 0.082 Uiso 1 1 calc R
C18 C 0.5370(3) 0.0934(2) 0.5437(5) 0.0664(16) Uani 1 1 d .
H18 H 0.5530 0.1233 0.4774 0.080 Uiso 1 1 calc R
C19 C 0.4841(3) 0.0346(3) 0.4989(7) 0.093(2) Uani 1 1 d .
H19A H 0.4529 0.0427 0.4668 0.112 Uiso 1 1 calc R
H19B H 0.4663 0.0064 0.5664 0.112 Uiso 1 1 calc R
C20 C 0.4891(3) 0.3407(3) 0.7294(6) 0.0714(17) Uani 1 1 d .
H20 H 0.4796 0.3624 0.7852 0.086 Uiso 1 1 calc R
C21 C 0.4943(3) 0.4121(3) 0.5905(5) 0.0639(15) Uani 1 1 d .
H21 H 0.4820 0.4265 0.6620 0.077 Uiso 1 1 calc R
C22 C 0.4453(3) 0.3927(3) 0.4913(6) 0.0840(19) Uani 1 1 d .
H22A H 0.4559 0.3753 0.4233 0.101 Uiso 1 1 calc R
H22B H 0.4059 0.3615 0.5227 0.101 Uiso 1 1 calc R
C23 C 0.4408(4) 0.4478(4) 0.4488(7) 0.097(2) Uani 1 1 d .
H23A H 0.4099 0.4350 0.3858 0.116 Uiso 1 1 calc R
H23B H 0.4283 0.4639 0.5160 0.116 Uiso 1 1 calc R
C24 C 0.5016(4) 0.4972(4) 0.4004(7) 0.101(2) Uani 1 1 d .
H24A H 0.4984 0.5325 0.3759 0.121 Uiso 1 1 calc R
H24B H 0.5131 0.4821 0.3299 0.121 Uiso 1 1 calc R
C25 C 0.2083(3) 0.0934(3) -0.0331(8) 0.091(2) Uani 1 1 d .
H25 H 0.2279 0.0835 0.0268 0.109 Uiso 1 1 calc R
C26 C 0.1726(3) 0.1243(3) 0.0023(7) 0.0858(19) Uani 1 1 d .
C27 C 0.1333(3) 0.1287(3) -0.0793(6) 0.0860(19) Uani 1 1 d .
H27 H 0.1270 0.1100 -0.1549 0.103 Uiso 1 1 calc R
C28 C 0.1029(3) 0.1605(3) -0.0506(7) 0.0841(19) Uani 1 1 d .
C29 C 0.1100(3) 0.1843(3) 0.0650(7) 0.0881(19) Uani 1 1 d .
H29 H 0.0883 0.2037 0.0868 0.106 Uiso 1 1 calc R
C30 C 0.1487(3) 0.1800(3) 0.1500(6) 0.0839(19) Uani 1 1 d .
C31 C 0.1791(3) 0.1489(3) 0.1153(8) 0.092(2) Uani 1 1 d .
H31 H 0.2046 0.1447 0.1710 0.110 Uiso 1 1 calc R
C32 C 0.0131(3) 0.2179(3) -0.2177(6) 0.090(2) Uani 1 1 d .
H32 H 0.0088 0.1920 -0.2875 0.108 Uiso 1 1 calc R
C33 C -0.0501(4) 0.1973(3) -0.1638(7) 0.094(2) Uani 1 1 d .
H33 H -0.0453 0.2191 -0.0872 0.113 Uiso 1 1 calc R
C34 C -0.0894(4) 0.2114(4) -0.2521(9) 0.129(3) Uani 1 1 d .
H34A H -0.0990 0.1856 -0.3234 0.154 Uiso 1 1 calc R
H34B H -0.1278 0.2017 -0.2130 0.154 Uiso 1 1 calc R
C35 C -0.0562(6) 0.2776(5) -0.2896(11) 0.156(4) Uani 1 1 d .
H35A H -0.0813 0.2843 -0.3475 0.187 Uiso 1 1 calc R
H35B H -0.0506 0.3030 -0.2191 0.187 Uiso 1 1 calc R
C36 C 0.0049(6) 0.2968(5) -0.3452(10) 0.149(4) Uani 1 1 d .
H36A H 0.0254 0.3402 -0.3646 0.179 Uiso 1 1 calc R
H36B H -0.0006 0.2742 -0.4199 0.179 Uiso 1 1 calc R
C37 C 0.0442(4) 0.2844(4) -0.2576(8) 0.126(3) Uani 1 1 d .
H37A H 0.0829 0.2951 -0.2964 0.151 Uiso 1 1 calc R
H37B H 0.0530 0.3104 -0.1868 0.151 Uiso 1 1 calc R
C38 C 0.0663(3) 0.1712(3) -0.1399(6) 0.090(2) Uani 1 1 d .
H38 H 0.0549 0.1483 -0.2110 0.108 Uiso 1 1 calc R
C39 C 0.1570(4) 0.2094(3) 0.2663(7) 0.0850(19) Uani 1 1 d .
H39 H 0.1307 0.2239 0.2878 0.102 Uiso 1 1 calc R
C40 C 0.2040(3) 0.2486(3) 0.4527(6) 0.0758(17) Uani 1 1 d .
H40 H 0.1716 0.2594 0.4553 0.091 Uiso 1 1 calc R
C41 C 0.2669(3) 0.3075(3) 0.4564(7) 0.100(2) Uani 1 1 d .
H41A H 0.2693 0.3349 0.3921 0.120 Uiso 1 1 calc R
H41B H 0.2990 0.2974 0.4429 0.120 Uiso 1 1 calc R
C42 C 0.2773(4) 0.3401(4) 0.5798(10) 0.130(3) Uani 1 1 d .
H42A H 0.3175 0.3768 0.5804 0.156 Uiso 1 1 calc R
H42B H 0.2468 0.3526 0.5908 0.156 Uiso 1 1 calc R
C43 C 0.2730(4) 0.2990(5) 0.6827(8) 0.143(4) Uani 1 1 d .
H43A H 0.2792 0.3204 0.7592 0.171 Uiso 1 1 calc R
H43B H 0.3047 0.2880 0.6744 0.171 Uiso 1 1 calc R
C44 C 0.2102(4) 0.2414(4) 0.6816(7) 0.124(3) Uani 1 1 d .
H44A H 0.1790 0.2525 0.6966 0.149 Uiso 1 1 calc R
H44B H 0.2081 0.2144 0.7465 0.149 Uiso 1 1 calc R
C45 C 0.1968(3) 0.2073(3) 0.5614(6) 0.0765(18) Uani 1 1 d .
H45 H 0.2244 0.1906 0.5515 0.092 Uiso 1 1 calc R
C46 C 0.1226(3) 0.1027(3) 0.5548(6) 0.0741(17) Uani 1 1 d .
H46 H 0.1555 0.0957 0.5494 0.089 Uiso 1 1 calc R
C47 C 0.0602(3) 0.0501(3) 0.5554(5) 0.0628(15) Uani 1 1 d .
C48 C 0.0497(3) -0.0088(3) 0.5550(6) 0.0693(16) Uani 1 1 d .
H48 H 0.0831 -0.0151 0.5544 0.083 Uiso 1 1 calc R
C49 C 0.1521(4) 0.3666(4) 0.1902(8) 0.115(3) Uani 1 1 d .
H49A H 0.1752 0.3893 0.1194 0.139 Uiso 1 1 calc R
H49B H 0.1692 0.3417 0.2182 0.139 Uiso 1 1 calc R
C50 C 0.1590(3) 0.4121(3) 0.2905(6) 0.088(2) Uani 1 1 d .
H50 H 0.1376 0.3892 0.3636 0.105 Uiso 1 1 calc R
C51 C 0.2393(3) 0.4605(3) 0.4290(7) 0.0824(19) Uani 1 1 d .
H51 H 0.2097 0.4386 0.4876 0.099 Uiso 1 1 calc R
C52 C 0.3029(3) 0.5030(3) 0.4687(6) 0.0728(17) Uani 1 1 d .
C53 C 0.4065(3) 0.5798(3) 0.4205(5) 0.0661(16) Uani 1 1 d .
C54 C 0.3470(3) 0.5444(3) 0.3881(5) 0.0721(17) Uani 1 1 d .
H54 H 0.3351 0.5478 0.3100 0.087 Uiso 1 1 calc R
C55 C 0.4241(3) 0.5756(3) 0.5373(5) 0.0678(16) Uani 1 1 d .
H55 H 0.4650 0.5996 0.5600 0.081 Uiso 1 1 calc R
C56 C 0.3814(3) 0.5357(3) 0.6214(5) 0.0693(16) Uani 1 1 d .
C57 C 0.3205(3) 0.4994(3) 0.5855(6) 0.0737(17) Uani 1 1 d .
H57 H 0.2914 0.4726 0.6406 0.088 Uiso 1 1 calc R
C58 C 0.4512(3) 0.6191(3) 0.3304(6) 0.0742(17) Uani 1 1 d .
H58 H 0.4369 0.6260 0.2576 0.089 Uiso 1 1 calc R
C59 C 0.5499(3) 0.6804(3) 0.2481(6) 0.0864(19) Uani 1 1 d .
H59 H 0.5255 0.6790 0.1775 0.104 Uiso 1 1 calc R
C60 C 0.5900(4) 0.6540(4) 0.2124(9) 0.134(3) Uani 1 1 d .
H60A H 0.5645 0.6127 0.1812 0.161 Uiso 1 1 calc R
H60B H 0.6114 0.6515 0.2834 0.161 Uiso 1 1 calc R
C61 C 0.6373(5) 0.6939(5) 0.1148(10) 0.149(4) Uani 1 1 d .
H61A H 0.6647 0.6780 0.0992 0.179 Uiso 1 1 calc R
H61B H 0.6160 0.6916 0.0399 0.179 Uiso 1 1 calc R
C62 C 0.6747(4) 0.7607(5) 0.1551(10) 0.146(4) Uani 1 1 d .
H62A H 0.7002 0.7637 0.2238 0.175 Uiso 1 1 calc R
H62B H 0.7016 0.7852 0.0896 0.175 Uiso 1 1 calc R
C63 C 0.4015(3) 0.5256(3) 0.7415(6) 0.0818(18) Uani 1 1 d .
H63 H 0.4415 0.5523 0.7668 0.098 Uiso 1 1 calc R
C64 C 0.3918(3) 0.4734(3) 0.9221(5) 0.0767(18) Uani 1 1 d .
H64 H 0.4346 0.5060 0.9318 0.092 Uiso 1 1 calc R
C65 C 0.3522(3) 0.4741(3) 1.0280(5) 0.0740(17) Uani 1 1 d .
H65 H 0.3086 0.4461 1.0106 0.089 Uiso 1 1 calc R
C66 C 0.3702(4) 0.4549(3) 1.1459(6) 0.106(3) Uani 1 1 d .
H66A H 0.4121 0.4851 1.1667 0.127 Uiso 1 1 calc R
H66B H 0.3437 0.4538 1.2110 0.127 Uiso 1 1 calc R
C67 C 0.3647(5) 0.3926(4) 1.1333(7) 0.129(3) Uani 1 1 d .
H67A H 0.3764 0.3815 1.2091 0.155 Uiso 1 1 calc R
H67B H 0.3224 0.3620 1.1162 0.155 Uiso 1 1 calc R
C68 C 0.4054(5) 0.3929(4) 1.0329(7) 0.129(3) Uani 1 1 d .
H68A H 0.4011 0.3525 1.0252 0.155 Uiso 1 1 calc R
H68B H 0.4480 0.4221 1.0514 0.155 Uiso 1 1 calc R
C69 C 0.3873(5) 0.4104(4) 0.9153(6) 0.112(3) Uani 1 1 d .
H69A H 0.3455 0.3796 0.8953 0.135 Uiso 1 1 calc R
H69B H 0.4138 0.4109 0.8509 0.135 Uiso 1 1 calc R
C70 C 0.3196(3) 0.5467(3) 1.0268(5) 0.0711(16) Uani 1 1 d .
H70 H 0.2804 0.5133 1.0155 0.085 Uiso 1 1 calc R
C71 C 0.3267(3) 0.6083(3) 1.0294(5) 0.0638(15) Uani 1 1 d .
C72 C 0.2760(3) 0.6148(3) 1.0310(5) 0.0695(16) Uani 1 1 d .
H72 H 0.2372 0.5800 1.0332 0.083 Uiso 1 1 calc R

loop_
_atom_site_aniso_label
_atom_site_aniso_U_11
_atom_site_aniso_U_22
_atom_site_aniso_U_33
_atom_site_aniso_U_23
_atom_site_aniso_U_13
_atom_site_aniso_U_12
N1 0.066(3) 0.093(4) 0.062(3) -0.003(3) 0.000(3) 0.040(3)
N2 0.084(4) 0.104(4) 0.049(3) 0.005(3) 0.003(3) 0.045(3)
N3 0.091(4) 0.063(3) 0.059(3) -0.004(3) 0.007(3) 0.040(3)
N4 0.086(3) 0.078(3) 0.062(4) -0.003(3) -0.008(3) 0.055(3)
N5 0.093(4) 0.082(4) 0.051(3) -0.001(2) -0.003(3) 0.049(3)
N6 0.097(4) 0.090(4) 0.052(3) 0.010(3) 0.008(3) 0.044(3)
N7 0.103(5) 0.096(4) 0.063(4) 0.018(3) 0.026(3) 0.055(4)
N8 0.087(4) 0.076(4) 0.073(4) -0.002(3) 0.006(3) 0.038(3)
N9 0.059(3) 0.061(3) 0.092(4) -0.001(3) -0.001(3) 0.021(3)
N10 0.086(4) 0.082(4) 0.081(4) -0.003(3) -0.008(3) 0.040(3)
N11 0.097(4) 0.110(4) 0.081(5) 0.018(4) 0.005(3) 0.061(4)
N12 0.108(4) 0.090(4) 0.090(4) -0.005(3) -0.026(3) 0.065(4)
C1 0.073(5) 0.062(4) 0.062(4) -0.007(3) 0.000(3) 0.037(4)
C2 0.065(4) 0.069(4) 0.053(4) -0.001(3) 0.003(3) 0.037(4)
C3 0.073(4) 0.071(4) 0.063(4) -0.001(3) 0.005(3) 0.042(4)
C4 0.075(4) 0.094(5) 0.059(4) 0.005(4) 0.010(3) 0.045(4)
C5 0.073(4) 0.099(5) 0.052(4) 0.013(4) 0.008(3) 0.035(4)
C6 0.070(5) 0.170(8) 0.079(5) 0.004(5) 0.003(4) 0.028(5)
C7 0.056(5) 0.215(11) 0.126(8) 0.061(8) 0.012(5) 0.029(6)
C8 0.088(6) 0.274(13) 0.078(6) 0.047(7) 0.031(5) 0.089(8)
C9 0.089(5) 0.176(8) 0.058(5) 0.013(5) 0.009(4) 0.064(5)
C10 0.095(5) 0.071(4) 0.069(5) 0.005(4) 0.006(4) 0.037(4)
C11 0.086(4) 0.076(4) 0.056(4) -0.008(3) 0.009(3) 0.046(4)
C12 0.095(5) 0.065(4) 0.068(5) 0.005(3) -0.003(4) 0.038(4)
C13 0.091(4) 0.077(4) 0.052(4) -0.003(3) -0.002(3) 0.054(4)
C14 0.091(4) 0.070(4) 0.055(4) 0.001(3) 0.000(3) 0.046(3)
C15 0.093(4) 0.083(4) 0.052(4) 0.000(3) 0.004(3) 0.057(4)
C16 0.099(5) 0.084(4) 0.065(5) -0.007(4) 0.008(4) 0.064(4)
C17 0.090(4) 0.066(4) 0.054(4) -0.004(3) 0.004(3) 0.044(3)
C18 0.081(4) 0.050(3) 0.060(4) 0.003(3) 0.004(3) 0.026(3)
C19 0.094(5) 0.079(5) 0.105(6) -0.014(4) -0.024(4) 0.042(4)
C20 0.090(4) 0.079(4) 0.067(5) -0.010(4) 0.001(3) 0.059(4)
C21 0.074(4) 0.080(4) 0.062(4) -0.002(3) -0.002(3) 0.057(4)
C22 0.083(4) 0.087(4) 0.090(5) -0.006(4) -0.019(4) 0.049(4)
C23 0.107(6) 0.115(6) 0.105(6) -0.016(5) -0.032(5) 0.084(5)
C24 0.124(7) 0.125(6) 0.086(5) 0.022(5) -0.007(5) 0.086(6)
C25 0.085(5) 0.101(5) 0.097(6) -0.005(5) -0.023(4) 0.054(4)
C26 0.077(4) 0.110(5) 0.075(5) 0.015(4) -0.001(4) 0.051(4)
C27 0.081(4) 0.085(5) 0.084(5) 0.015(4) -0.007(4) 0.036(4)
C28 0.086(5) 0.086(5) 0.085(5) 0.007(4) -0.011(4) 0.046(4)
C29 0.106(5) 0.093(5) 0.085(5) 0.003(4) -0.003(4) 0.064(4)
C30 0.101(5) 0.082(4) 0.077(5) -0.006(4) -0.025(4) 0.052(4)
C31 0.083(5) 0.104(5) 0.091(6) 0.014(5) -0.011(4) 0.049(4)
C32 0.108(6) 0.095(5) 0.079(5) 0.002(4) -0.015(4) 0.061(5)
C33 0.119(6) 0.093(6) 0.086(5) -0.016(4) -0.029(5) 0.064(5)
C34 0.131(7) 0.134(8) 0.146(8) -0.003(6) -0.039(6) 0.084(6)
C35 0.171(10) 0.144(9) 0.187(11) 0.027(7) -0.050(9) 0.106(8)
C36 0.174(10) 0.142(8) 0.144(9) 0.034(7) -0.028(8) 0.089(8)
C37 0.145(7) 0.126(7) 0.121(7) 0.026(5) -0.009(6) 0.078(6)
C38 0.095(5) 0.094(5) 0.080(5) 0.004(4) -0.012(4) 0.046(4)
C39 0.106(5) 0.078(4) 0.078(5) 0.001(4) -0.007(4) 0.051(4)
C40 0.065(4) 0.061(4) 0.092(5) 0.004(4) -0.004(3) 0.025(3)
C41 0.093(5) 0.061(4) 0.123(6) -0.001(4) 0.011(4) 0.021(4)
C42 0.093(6) 0.084(6) 0.160(9) -0.036(6) 0.014(6) 0.004(4)
C43 0.110(7) 0.128(8) 0.100(7) -0.030(6) -0.004(5) -0.008(6)
C44 0.114(6) 0.109(6) 0.079(5) -0.023(5) 0.013(4) 0.004(5)
C45 0.060(4) 0.067(4) 0.086(5) -0.007(4) -0.003(3) 0.019(3)
C46 0.067(4) 0.064(4) 0.090(5) -0.002(3) -0.001(3) 0.032(4)
C47 0.058(4) 0.051(4) 0.075(4) 0.001(3) -0.004(3) 0.024(3)
C48 0.060(4) 0.072(4) 0.082(4) -0.001(3) 0.003(3) 0.038(4)
C49 0.134(7) 0.100(5) 0.130(7) -0.037(5) -0.034(6) 0.071(5)
C50 0.094(5) 0.086(5) 0.080(5) -0.017(4) -0.009(4) 0.043(4)
C51 0.088(5) 0.085(5) 0.066(5) 0.008(4) 0.024(4) 0.038(4)
C52 0.074(4) 0.078(4) 0.066(5) 0.002(4) 0.011(4) 0.038(4)
C53 0.067(4) 0.075(4) 0.055(4) 0.010(3) 0.017(3) 0.035(4)
C54 0.094(5) 0.082(4) 0.042(4) 0.008(3) 0.013(4) 0.045(4)
C55 0.078(4) 0.084(4) 0.051(4) 0.008(3) 0.009(3) 0.047(4)
C56 0.087(5) 0.085(4) 0.049(4) 0.005(3) 0.004(4) 0.053(4)
C57 0.094(5) 0.085(4) 0.052(4) 0.012(3) 0.010(4) 0.052(4)
C58 0.081(5) 0.091(5) 0.054(4) 0.003(3) 0.010(4) 0.047(4)
C59 0.095(5) 0.096(5) 0.067(4) 0.011(4) 0.017(4) 0.047(4)
C60 0.145(7) 0.125(7) 0.146(8) 0.007(6) 0.067(6) 0.078(6)
C61 0.134(7) 0.139(8) 0.167(9) 0.011(7) 0.081(7) 0.062(6)
C62 0.123(7) 0.128(8) 0.167(9) 0.015(7) 0.075(7) 0.048(6)
C63 0.085(5) 0.100(5) 0.062(5) -0.011(4) -0.001(4) 0.047(4)
C64 0.096(5) 0.103(5) 0.045(4) 0.009(3) -0.002(3) 0.059(4)
C65 0.092(4) 0.075(4) 0.057(4) 0.000(3) -0.001(3) 0.043(4)
C66 0.193(8) 0.118(6) 0.047(4) 0.006(4) 0.000(4) 0.108(6)
C67 0.237(11) 0.134(7) 0.063(5) 0.012(5) 0.003(6) 0.129(8)
C68 0.212(10) 0.131(7) 0.088(6) -0.011(5) -0.023(6) 0.119(7)
C69 0.191(8) 0.134(7) 0.054(4) -0.007(4) -0.001(5) 0.114(6)
C70 0.074(4) 0.077(5) 0.061(4) 0.008(3) 0.011(3) 0.037(4)
C71 0.078(5) 0.065(4) 0.054(4) 0.002(3) 0.003(3) 0.040(4)
C72 0.073(4) 0.077(5) 0.058(4) 0.000(3) 0.006(3) 0.037(4)

loop_
_atom_type_symbol
_atom_type_description
_atom_type_scat_dispersion_real
_atom_type_scat_dispersion_imag
_atom_type_scat_source
C C 0.0033 0.0016 'International Tables Vol C Tables 4.2.6.8 and 6.1.1.4'
H H 0.0000 0.0000 'International Tables Vol C Tables 4.2.6.8 and 6.1.1.4'
N N 0.0061 0.0033 'International Tables Vol C Tables 4.2.6.8 and 6.1.1.4'

loop_
_geom_angle_atom_site_label_1
_geom_angle_atom_site_label_2
_geom_angle_atom_site_label_3
_geom_angle
_geom_angle_site_symmetry_1
_geom_angle_site_symmetry_3
C3 N1 C4 118.2(5) . .
C10 N2 C5 120.1(6) . .
C17 N3 C18 116.8(5) . .
C20 N4 C21 117.2(5) . .
C70 N5 C65 119.0(5) . .
C63 N6 C64 118.0(6) . .
C58 N7 C59 119.7(6) . .
C51 N8 C50 117.8(6) . .
C46 N9 C45 119.1(5) . .
C39 N10 C40 117.4(6) . .
C25 N11 C33 116.7(6) . 3
C38 N12 C32 119.1(6) . .
C2 C1 C2 121.4(6) . 3_665
C2 C1 H1 119.3 . .
C2 C1 H1 119.3 3_665 .
C1 C2 C1 118.6(6) . 2_655
C1 C2 C3 121.3(6) . .
C1 C2 C3 120.1(6) 2_655 .
N1 C3 C2 124.0(5) . .
N1 C3 H3 118.0 . .
C2 C3 H3 118.0 . .
N1 C4 C5 108.7(5) . .
N1 C4 C9 108.5(5) . .
C5 C4 C9 111.5(6) . .
N1 C4 H4 109.4 . .
C5 C4 H4 109.4 . .
C9 C4 H4 109.4 . .
N2 C5 C4 107.8(5) . .
N2 C5 C6 107.2(5) . .
C4 C5 C6 112.0(6) . .
N2 C5 H5 109.9 . .
C4 C5 H5 109.9 . .
C6 C5 H5 109.9 . .
C5 C6 C7 110.8(6) . .
C5 C6 H6A 109.5 . .
C7 C6 H6A 109.5 . .
C5 C6 H6B 109.5 . .
C7 C6 H6B 109.5 . .
H6A C6 H6B 108.1 . .
C8 C7 C6 109.8(8) . .
C8 C7 H7A 109.7 . .
C6 C7 H7A 109.7 . .
C8 C7 H7B 109.7 . .
C6 C7 H7B 109.7 . .
H7A C7 H7B 108.2 . .
C7 C8 C9 111.6(8) . .
C7 C8 H8A 109.3 . .
C9 C8 H8A 109.3 . .
C7 C8 H8B 109.3 . .
C9 C8 H8B 109.3 . .
H8A C8 H8B 108.0 . .
C4 C9 C8 109.9(6) . .
C4 C9 H9A 109.7 . .
C8 C9 H9A 109.7 . .
C4 C9 H9B 109.7 . .
C8 C9 H9B 109.7 . .
H9A C9 H9B 108.2 . .
N2 C10 C11 122.0(6) . .
N2 C10 H10 119.0 . .
C11 C10 H10 119.0 . .
C16 C11 C12 118.5(6) . .
C16 C11 C10 120.7(6) . .
C12 C11 C10 120.7(6) . .
C11 C12 C13 121.8(6) . .
C11 C12 H12 119.1 . .
C13 C12 H12 119.1 . .
C14 C13 C12 117.6(5) . .
C14 C13 C17 119.3(5) . .
C12 C13 C17 123.1(6) . .
C13 C14 C15 121.8(6) . .
C13 C14 H14 119.1 . .
C15 C14 H14 119.1 . .
C16 C15 C14 118.9(5) . .
C16 C15 C20 121.1(6) . .
C14 C15 C20 119.9(6) . .
C15 C16 C11 121.4(5) . .
C15 C16 H16 119.3 . .
C11 C16 H16 119.3 . .
N3 C17 C13 123.8(6) . .
N3 C17 H17 118.1 . .
C13 C17 H17 118.1 . .
N3 C18 C19 111.2(5) . .
N3 C18 C21 107.0(5) . 2_655
C19 C18 C21 110.1(5) . 2_655
N3 C18 H18 109.5 . .
C19 C18 H18 109.5 . .
C21 C18 H18 109.5 2_655 .
C18 C19 C24 112.6(6) . 2_655
C18 C19 H19A 109.1 . .
C24 C19 H19A 109.1 2_655 .
C18 C19 H19B 109.1 . .
C24 C19 H19B 109.1 2_655 .
H19A C19 H19B 107.8 . .
N4 C20 C15 121.5(5) . .
N4 C20 H20 119.3 . .
C15 C20 H20 119.3 . .
N4 C21 C18 109.4(4) . 3_665
N4 C21 C22 107.5(5) . .
C18 C21 C22 110.2(5) 3_665 .
N4 C21 H21 109.9 . .
C18 C21 H21 109.9 3_665 .
C22 C21 H21 109.9 . .
C23 C22 C21 110.2(5) . .
C23 C22 H22A 109.6 . .
C21 C22 H22A 109.6 . .
C23 C22 H22B 109.6 . .
C21 C22 H22B 109.6 . .
H22A C22 H22B 108.1 . .
C24 C23 C22 110.7(6) . .
C24 C23 H23A 109.5 . .
C22 C23 H23A 109.5 . .
C24 C23 H23B 109.5 . .
C22 C23 H23B 109.5 . .
H23A C23 H23B 108.1 . .
C23 C24 C19 109.3(6) . 3_665
C23 C24 H24A 109.8 . .
C19 C24 H24A 109.8 3_665 .
C23 C24 H24B 109.8 . .
C19 C24 H24B 109.8 3_665 .
H24A C24 H24B 108.3 . .
N11 C25 C26 121.5(7) . .
N11 C25 H25 119.2 . .
C26 C25 H25 119.2 . .
C31 C26 C27 119.1(7) . .
C31 C26 C25 120.3(7) . .
C27 C26 C25 120.6(7) . .
C26 C27 C28 121.2(7) . .
C26 C27 H27 119.4 . .
C28 C27 H27 119.4 . .
C29 C28 C27 118.0(6) . .
C29 C28 C38 119.9(7) . .
C27 C28 C38 122.0(7) . .
C28 C29 C30 122.2(7) . .
C28 C29 H29 118.9 . .
C30 C29 H29 118.9 . .
C29 C30 C31 117.3(6) . .
C29 C30 C39 119.1(7) . .
C31 C30 C39 123.6(7) . .
C26 C31 C30 122.1(6) . .
C26 C31 H31 118.9 . .
C30 C31 H31 118.9 . .
N12 C32 C37 109.9(6) . .
N12 C32 C33 107.4(6) . .
C37 C32 C33 111.4(6) . .
N12 C32 H32 109.4 . .
C37 C32 H32 109.4 . .
C33 C32 H32 109.4 . .
N11 C33 C32 109.0(6) 2 .
N11 C33 C34 109.5(6) 2 .
C32 C33 C34 110.6(7) . .
N11 C33 H33 109.2 2 .
C32 C33 H33 109.2 . .
C34 C33 H33 109.2 . .
C35 C34 C33 111.3(7) . .
C35 C34 H34A 109.4 . .
C33 C34 H34A 109.4 . .
C35 C34 H34B 109.4 . .
C33 C34 H34B 109.4 . .
H34A C34 H34B 108.0 . .
C36 C35 C34 112.5(8) . .
C36 C35 H35A 109.1 . .
C34 C35 H35A 109.1 . .
C36 C35 H35B 109.1 . .
C34 C35 H35B 109.1 . .
H35A C35 H35B 107.8 . .
C35 C36 C37 110.0(8) . .
C35 C36 H36A 109.7 . .
C37 C36 H36A 109.7 . .
C35 C36 H36B 109.7 . .
C37 C36 H36B 109.7 . .
H36A C36 H36B 108.2 . .
C32 C37 C36 112.4(8) . .
C32 C37 H37A 109.1 . .
C36 C37 H37A 109.1 . .
C32 C37 H37B 109.1 . .
C36 C37 H37B 109.1 . .
H37A C37 H37B 107.9 . .
N12 C38 C28 122.5(7) . .
N12 C38 H38 118.7 . .
C28 C38 H38 118.7 . .
N10 C39 C30 122.9(7) . .
N10 C39 H39 118.6 . .
C30 C39 H39 118.6 . .
N10 C40 C41 108.8(6) . .
N10 C40 C45 109.7(5) . .
C41 C40 C45 110.3(5) . .
N10 C40 H40 109.3 . .
C41 C40 H40 109.3 . .
C45 C40 H40 109.3 . .
C40 C41 C42 110.8(6) . .
C40 C41 H41A 109.5 . .
C42 C41 H41A 109.5 . .
C40 C41 H41B 109.5 . .
C42 C41 H41B 109.5 . .
H41A C41 H41B 108.1 . .
C43 C42 C41 111.4(7) . .
C43 C42 H42A 109.3 . .
C41 C42 H42A 109.3 . .
C43 C42 H42B 109.3 . .
C41 C42 H42B 109.3 . .
H42A C42 H42B 108.0 . .
C42 C43 C44 109.4(8) . .
C42 C43 H43A 109.8 . .
C44 C43 H43A 109.8 . .
C42 C43 H43B 109.8 . .
C44 C43 H43B 109.8 . .
H43A C43 H43B 108.2 . .
C43 C44 C45 112.1(6) . .
C43 C44 H44A 109.2 . .
C45 C44 H44A 109.2 . .
C43 C44 H44B 109.2 . .
C45 C44 H44B 109.2 . .
H44A C44 H44B 107.9 . .
N9 C45 C44 109.0(5) . .
N9 C45 C40 106.9(5) . .
C44 C45 C40 112.3(6) . .
N9 C45 H45 109.5 . .
C44 C45 H45 109.5 . .
C40 C45 H45 109.5 . .
N9 C46 C47 122.2(6) . .
N9 C46 H46 118.9 . .
C47 C46 H46 118.9 . .
C48 C47 C48 117.8(6) . 2
C48 C47 C46 121.2(6) . .
C48 C47 C46 121.0(6) 2 .
C47 C48 C47 122.2(6) . 3
C47 C48 H48 118.9 . .
C47 C48 H48 118.9 3 .
C62 C49 C50 111.9(7) 3_565 .
C62 C49 H49A 109.2 3_565 .
C50 C49 H49A 109.2 . .
C62 C49 H49B 109.2 3_565 .
C50 C49 H49B 109.2 . .
H49A C49 H49B 107.9 . .
N8 C50 C59 109.5(5) . 3_565
N8 C50 C49 110.2(6) . .
C59 C50 C49 109.4(6) 3_565 .
N8 C50 H50 109.2 . .
C59 C50 H50 109.2 3_565 .
C49 C50 H50 109.2 . .
N8 C51 C52 122.7(6) . .
N8 C51 H51 118.6 . .
C52 C51 H51 118.6 . .
C57 C52 C54 118.9(6) . .
C57 C52 C51 119.7(6) . .
C54 C52 C51 121.3(6) . .
C54 C53 C55 119.1(5) . .
C54 C53 C58 119.4(6) . .
C55 C53 C58 121.4(6) . .
C53 C54 C52 121.9(6) . .
C53 C54 H54 119.1 . .
C52 C54 H54 119.1 . .
C53 C55 C56 121.0(6) . .
C53 C55 H55 119.5 . .
C56 C55 H55 119.5 . .
C57 C56 C55 118.8(5) . .
C57 C56 C63 119.9(6) . .
C55 C56 C63 120.8(6) . .
C52 C57 C56 120.4(6) . .
C52 C57 H57 119.8 . .
C56 C57 H57 119.8 . .
N7 C58 C53 123.1(6) . .
N7 C58 H58 118.5 . .
C53 C58 H58 118.5 . .
N7 C59 C60 110.4(6) . .
N7 C59 C50 108.5(5) . 2_665
C60 C59 C50 111.8(6) . 2_665
N7 C59 H59 108.7 . .
C60 C59 H59 108.7 . .
C50 C59 H59 108.7 2_665 .
C59 C60 C61 111.2(7) . .
C59 C60 H60A 109.4 . .
C61 C60 H60A 109.4 . .
C59 C60 H60B 109.4 . .
C61 C60 H60B 109.4 . .
H60A C60 H60B 108.0 . .
C62 C61 C60 111.3(8) . .
C62 C61 H61A 109.4 . .
C60 C61 H61A 109.4 . .
C62 C61 H61B 109.4 . .
C60 C61 H61B 109.4 . .
H61A C61 H61B 108.0 . .
C49 C62 C61 111.0(8) 2_665 .
C49 C62 H62A 109.4 2_665 .
C61 C62 H62A 109.4 . .
C49 C62 H62B 109.4 2_665 .
C61 C62 H62B 109.4 . .
H62A C62 H62B 108.0 . .
N6 C63 C56 122.5(6) . .
N6 C63 H63 118.7 . .
C56 C63 H63 118.7 . .
N6 C64 C69 107.6(5) . .
N6 C64 C65 107.6(5) . .
C69 C64 C65 109.5(5) . .
N6 C64 H64 110.7 . .
C69 C64 H64 110.7 . .
C65 C64 H64 110.7 . .
N5 C65 C66 109.7(5) . .
N5 C65 C64 107.1(5) . .
C66 C65 C64 110.3(5) . .
N5 C65 H65 109.9 . .
C66 C65 H65 109.9 . .
C64 C65 H65 109.9 . .
C67 C66 C65 111.1(6) . .
C67 C66 H66A 109.4 . .
C65 C66 H66A 109.4 . .
C67 C66 H66B 109.4 . .
C65 C66 H66B 109.4 . .
H66A C66 H66B 108.0 . .
C68 C67 C66 110.7(7) . .
C68 C67 H67A 109.5 . .
C66 C67 H67A 109.5 . .
C68 C67 H67B 109.5 . .
C66 C67 H67B 109.5 . .
H67A C67 H67B 108.1 . .
C67 C68 C69 109.3(7) . .
C67 C68 H68A 109.8 . .
C69 C68 H68A 109.8 . .
C67 C68 H68B 109.8 . .
C69 C68 H68B 109.8 . .
H68A C68 H68B 108.3 . .
C68 C69 C64 112.5(6) . .
C68 C69 H69A 109.1 . .
C64 C69 H69A 109.1 . .
C68 C69 H69B 109.1 . .
C64 C69 H69B 109.1 . .
H69A C69 H69B 107.8 . .
N5 C70 C71 123.6(6) . .
N5 C70 H70 118.2 . .
C71 C70 H70 118.2 . .
C72 C71 C72 119.0(6) . 2_665
C72 C71 C70 119.9(6) . .
C72 C71 C70 121.1(6) 2_665 .
C71 C72 C71 120.9(6) . 3_565
C71 C72 H72 119.5 . .
C71 C72 H72 119.5 3_565 .

loop_
_geom_bond_atom_site_label_1
_geom_bond_atom_site_label_2
_geom_bond_distance
_geom_bond_site_symmetry_2
N1 C3 1.271(7) .
N1 C4 1.472(7) .
N2 C10 1.246(7) .
N2 C5 1.467(7) .
N3 C17 1.254(7) .
N3 C18 1.462(7) .
N4 C20 1.246(7) .
N4 C21 1.461(7) .
N5 C70 1.268(7) .
N5 C65 1.456(8) .
N6 C63 1.269(8) .
N6 C64 1.447(7) .
N7 C58 1.249(8) .
N7 C59 1.469(8) .
N8 C51 1.268(8) .
N8 C50 1.452(8) .
N9 C46 1.261(7) .
N9 C45 1.457(7) .
N10 C39 1.285(8) .
N10 C40 1.439(8) .
N11 C25 1.241(8) .
N11 C33 1.459(9) 3
N12 C38 1.255(8) .
N12 C32 1.458(8) .
C1 C2 1.364(8) .
C1 C2 1.407(7) 3_665
C1 H1 0.9300 .
C2 C1 1.407(7) 2_655
C2 C3 1.458(8) .
C3 H3 0.9300 .
C4 C5 1.508(9) .
C4 C9 1.513(9) .
C4 H4 0.9800 .
C5 C6 1.521(9) .
C5 H5 0.9800 .
C6 C7 1.544(11) .
C6 H6A 0.9700 .
C6 H6B 0.9700 .
C7 C8 1.476(14) .
C7 H7A 0.9700 .
C7 H7B 0.9700 .
C8 C9 1.530(10) .
C8 H8A 0.9700 .
C8 H8B 0.9700 .
C9 H9A 0.9700 .
C9 H9B 0.9700 .
C10 C11 1.479(9) .
C10 H10 0.9300 .
C11 C16 1.385(8) .
C11 C12 1.385(8) .
C12 C13 1.395(8) .
C12 H12 0.9300 .
C13 C14 1.383(8) .
C13 C17 1.451(8) .
C14 C15 1.389(8) .
C14 H14 0.9300 .
C15 C16 1.374(8) .
C15 C20 1.483(8) .
C16 H16 0.9300 .
C17 H17 0.9300 .
C18 C19 1.493(8) .
C18 C21 1.530(8) 2_655
C18 H18 0.9800 .
C19 C24 1.528(9) 2_655
C19 H19A 0.9700 .
C19 H19B 0.9700 .
C20 H20 0.9300 .
C21 C18 1.530(8) 3_665
C21 C22 1.534(8) .
C21 H21 0.9800 .
C22 C23 1.518(9) .
C22 H22A 0.9700 .
C22 H22B 0.9700 .
C23 C24 1.506(10) .
C23 H23A 0.9700 .
C23 H23B 0.9700 .
C24 C19 1.528(10) 3_665
C24 H24A 0.9700 .
C24 H24B 0.9700 .
C25 C26 1.502(10) .
C25 H25 0.9300 .
C26 C31 1.364(9) .
C26 C27 1.383(9) .
C27 C28 1.392(9) .
C27 H27 0.9300 .
C28 C29 1.381(9) .
C28 C38 1.463(9) .
C29 C30 1.393(9) .
C29 H29 0.9300 .
C30 C31 1.393(9) .
C30 C39 1.443(9) .
C31 H31 0.9300 .
C32 C37 1.513(10) .
C32 C33 1.524(10) .
C32 H32 0.9800 .
C33 N11 1.459(9) 2
C33 C34 1.548(10) .
C33 H33 0.9800 .
C34 C35 1.500(13) .
C34 H34A 0.9700 .
C34 H34B 0.9700 .
C35 C36 1.494(14) .
C35 H35A 0.9700 .
C35 H35B 0.9700 .
C36 C37 1.520(11) .
C36 H36A 0.9700 .
C36 H36B 0.9700 .
C37 H37A 0.9700 .
C37 H37B 0.9700 .
C38 H38 0.9300 .
C39 H39 0.9300 .
C40 C41 1.535(9) .
C40 C45 1.537(9) .
C40 H40 0.9800 .
C41 C42 1.542(11) .
C41 H41A 0.9700 .
C41 H41B 0.9700 .
C42 C43 1.503(13) .
C42 H42A 0.9700 .
C42 H42B 0.9700 .
C43 C44 1.518(10) .
C43 H43A 0.9700 .
C43 H43B 0.9700 .
C44 C45 1.522(9) .
C44 H44A 0.9700 .
C44 H44B 0.9700 .
C45 H45 0.9800 .
C46 C47 1.462(8) .
C46 H46 0.9300 .
C47 C48 1.367(7) .
C47 C48 1.410(7) 2
C48 C47 1.410(7) 3
C48 H48 0.9300 .
C49 C62 1.505(11) 3_565
C49 C50 1.539(9) .
C49 H49A 0.9700 .
C49 H49B 0.9700 .
C50 C59 1.525(9) 3_565
C50 H50 0.9800 .
C51 C52 1.477(9) .
C51 H51 0.9300 .
C52 C57 1.379(8) .
C52 C54 1.396(8) .
C53 C54 1.353(8) .
C53 C55 1.383(8) .
C53 C58 1.455(9) .
C54 H54 0.9300 .
C55 C56 1.394(8) .
C55 H55 0.9300 .
C56 C57 1.393(8) .
C56 C63 1.484(9) .
C57 H57 0.9300 .
C58 H58 0.9300 .
C59 C60 1.512(10) .
C59 C50 1.525(9) 2_665
C59 H59 0.9800 .
C60 C61 1.544(11) .
C60 H60A 0.9700 .
C60 H60B 0.9700 .
C61 C62 1.525(13) .
C61 H61A 0.9700 .
C61 H61B 0.9700 .
C62 C49 1.505(11) 2_665
C62 H62A 0.9700 .
C62 H62B 0.9700 .
C63 H63 0.9300 .
C64 C69 1.531(9) .
C64 C65 1.541(8) .
C64 H64 0.9800 .
C65 C66 1.530(8) .
C65 H65 0.9800 .
C66 C67 1.511(10) .
C66 H66A 0.9700 .
C66 H66B 0.9700 .
C67 C68 1.505(11) .
C67 H67A 0.9700 .
C67 H67B 0.9700 .
C68 C69 1.511(10) .
C68 H68A 0.9700 .
C68 H68B 0.9700 .
C69 H69A 0.9700 .
C69 H69B 0.9700 .
C70 C71 1.467(8) .
C70 H70 0.9300 .
C71 C72 1.364(8) .
C71 C72 1.406(8) 2_665
C72 C71 1.407(8) 3_565
C72 H72 0.9300 .

loop_
_geom_torsion_atom_site_label_1
_geom_torsion_atom_site_label_2
_geom_torsion_atom_site_label_3
_geom_torsion_atom_site_label_4
_geom_torsion
_geom_torsion_site_symmetry_1
_geom_torsion_site_symmetry_4
C2 C1 C2 C1 0.9(10) 3_665 2_655
C2 C1 C2 C3 -179.2(4) 3_665 .
C4 N1 C3 C2 -178.4(5) . .
C1 C2 C3 N1 -174.6(5) . .
C1 C2 C3 N1 5.3(8) 2_655 .
C3 N1 C4 C5 126.3(6) . .
C3 N1 C4 C9 -112.4(7) . .
C10 N2 C5 C4 126.1(6) . .
C10 N2 C5 C6 -113.2(7) . .
N1 C4 C5 N2 -68.7(6) . .
C9 C4 C5 N2 171.7(5) . .
N1 C4 C5 C6 173.6(6) . .
C9 C4 C5 C6 54.0(8) . .
N2 C5 C6 C7 -171.8(8) . .
C4 C5 C6 C7 -53.8(10) . .
C5 C6 C7 C8 56.1(11) . .
C6 C7 C8 C9 -59.0(11) . .
N1 C4 C9 C8 -174.9(8) . .
C5 C4 C9 C8 -55.2(10) . .
C7 C8 C9 C4 59.0(11) . .
C5 N2 C10 C11 178.4(5) . .
N2 C10 C11 C16 1.6(10) . .
N2 C10 C11 C12 -175.3(6) . .
C16 C11 C12 C13 1.1(9) . .
C10 C11 C12 C13 178.0(6) . .
C11 C12 C13 C14 0.9(9) . .
C11 C12 C13 C17 -177.3(6) . .
C12 C13 C14 C15 -2.6(9) . .
C17 C13 C14 C15 175.6(5) . .
C13 C14 C15 C16 2.3(9) . .
C13 C14 C15 C20 -173.7(6) . .
C14 C15 C16 C11 -0.2(9) . .
C20 C15 C16 C11 175.7(6) . .
C12 C11 C16 C15 -1.4(9) . .
C10 C11 C16 C15 -178.3(6) . .
C18 N3 C17 C13 177.5(5) . .
C14 C13 C17 N3 -169.2(6) . .
C12 C13 C17 N3 8.9(9) . .
C17 N3 C18 C19 -123.0(6) . .
C17 N3 C18 C21 116.8(5) . 2_655
N3 C18 C19 C24 -175.2(6) . 2_655
C21 C18 C19 C24 -56.7(7) 2_655 2_655
C21 N4 C20 C15 179.0(5) . .
C16 C15 C20 N4 -169.3(6) . .
C14 C15 C20 N4 6.7(9) . .
C20 N4 C21 C18 119.0(6) . 3_665
C20 N4 C21 C22 -121.2(6) . .
N4 C21 C22 C23 -176.4(6) . .
C18 C21 C22 C23 -57.3(7) 3_665 .
C21 C22 C23 C24 58.8(8) . .
C22 C23 C24 C19 -57.7(8) . 3_665
C33 N11 C25 C26 -179.2(6) 3 .
N11 C25 C26 C31 -166.5(7) . .
N11 C25 C26 C27 12.9(10) . .
C31 C26 C27 C28 3.6(10) . .
C25 C26 C27 C28 -175.8(6) . .
C26 C27 C28 C29 -4.2(10) . .
C26 C27 C28 C38 173.4(6) . .
C27 C28 C29 C30 3.4(10) . .
C38 C28 C29 C30 -174.3(7) . .
C28 C29 C30 C31 -1.9(10) . .
C28 C29 C30 C39 175.9(6) . .
C27 C26 C31 C30 -2.0(10) . .
C25 C26 C31 C30 177.4(6) . .
C29 C30 C31 C26 1.2(10) . .
C39 C30 C31 C26 -176.5(7) . .
C38 N12 C32 C37 -124.6(8) . .
C38 N12 C32 C33 114.1(7) . .
N12 C32 C33 N11 -66.3(7) . 2
C37 C32 C33 N11 173.3(6) . 2
N12 C32 C33 C34 173.2(6) . .
C37 C32 C33 C34 52.8(8) . .
N11 C33 C34 C35 -173.6(8) 2 .
C32 C33 C34 C35 -53.4(10) . .
C33 C34 C35 C36 56.3(12) . .
C34 C35 C36 C37 -56.7(12) . .
N12 C32 C37 C36 -173.8(8) . .
C33 C32 C37 C36 -55.0(10) . .
C35 C36 C37 C32 55.9(12) . .
C32 N12 C38 C28 -179.9(6) . .
C29 C28 C38 N12 13.2(10) . .
C27 C28 C38 N12 -164.5(7) . .
C40 N10 C39 C30 177.9(6) . .
C29 C30 C39 N10 -168.0(7) . .
C31 C30 C39 N10 9.6(11) . .
C39 N10 C40 C41 -117.2(6) . .
C39 N10 C40 C45 122.1(6) . .
N10 C40 C41 C42 -173.9(7) . .
C45 C40 C41 C42 -53.5(8) . .
C40 C41 C42 C43 58.2(9) . .
C41 C42 C43 C44 -58.8(10) . .
C42 C43 C44 C45 57.0(11) . .
C46 N9 C45 C44 -116.7(7) . .
C46 N9 C45 C40 121.6(6) . .
C43 C44 C45 N9 -173.0(8) . .
C43 C44 C45 C40 -54.6(10) . .
N10 C40 C45 N9 -68.3(6) . .
C41 C40 C45 N9 171.8(5) . .
N10 C40 C45 C44 172.1(6) . .
C41 C40 C45 C44 52.3(8) . .
C45 N9 C46 C47 179.4(5) . .
N9 C46 C47 C48 -176.3(6) . .
N9 C46 C47 C48 4.4(9) . 2
C48 C47 C48 C47 -0.6(12) 2 3
C46 C47 C48 C47 -179.9(4) . 3
C51 N8 C50 C59 107.6(7) . 3_565
C51 N8 C50 C49 -132.1(6) . .
C62 C49 C50 N8 -177.8(7) 3_565 .
C62 C49 C50 C59 -57.4(9) 3_565 3_565
C50 N8 C51 C52 -176.8(6) . .
N8 C51 C52 C57 -165.3(6) . .
N8 C51 C52 C54 10.7(9) . .
C55 C53 C54 C52 -1.0(9) . .
C58 C53 C54 C52 175.8(5) . .
C57 C52 C54 C53 1.8(9) . .
C51 C52 C54 C53 -174.2(6) . .
C54 C53 C55 C56 -0.3(8) . .
C58 C53 C55 C56 -177.0(5) . .
C53 C55 C56 C57 0.7(8) . .
C53 C55 C56 C63 172.5(5) . .
C54 C52 C57 C56 -1.3(9) . .
C51 C52 C57 C56 174.8(5) . .
C55 C56 C57 C52 0.1(9) . .
C63 C56 C57 C52 -171.7(5) . .
C59 N7 C58 C53 176.7(5) . .
C54 C53 C58 N7 -166.2(6) . .
C55 C53 C58 N7 10.5(9) . .
C58 N7 C59 C60 -120.6(8) . .
C58 N7 C59 C50 116.6(7) . 2_665
N7 C59 C60 C61 -176.5(8) . .
C50 C59 C60 C61 -55.6(10) 2_665 .
C59 C60 C61 C62 53.9(12) . .
C60 C61 C62 C49 -54.4(12) . 2_665
C64 N6 C63 C56 175.4(5) . .
C57 C56 C63 N6 5.2(9) . .
C55 C56 C63 N6 -166.5(6) . .
C63 N6 C64 C69 -117.1(7) . .
C63 N6 C64 C65 125.0(6) . .
C70 N5 C65 C66 -120.5(6) . .
C70 N5 C65 C64 119.9(6) . .
N6 C64 C65 N5 -69.9(6) . .
C69 C64 C65 N5 173.4(5) . .
N6 C64 C65 C66 170.8(6) . .
C69 C64 C65 C66 54.1(7) . .
N5 C65 C66 C67 -174.3(7) . .
C64 C65 C66 C67 -56.6(9) . .
C65 C66 C67 C68 59.2(10) . .
C66 C67 C68 C69 -58.8(10) . .
C67 C68 C69 C64 58.4(10) . .
N6 C64 C69 C68 -172.9(7) . .
C65 C64 C69 C68 -56.2(9) . .
C65 N5 C70 C71 -176.5(5) . .
N5 C70 C71 C72 -171.7(5) . .
N5 C70 C71 C72 8.0(8) . 2_665
C72 C71 C72 C71 2.5(11) 2_665 3_565
C70 C71 C72 C71 -177.8(4) . 3_565
